data_7159304
loop_
_publ_author_name
'Nishiyori, Ryuichi'
'Mori, Taiki'
'Shirakawa, Seiji'

_publ_section_title
;
 Catalytic asymmetric CO<sub>2</sub> utilization reaction for the
 enantioselective synthesis of chiral 2-oxazolidinones.
;
_journal_issue 19
_journal_name_full 'Organic &amp; biomolecular chemistry'
_journal_page_first 4002
_journal_page_last 4006
_journal_paper_doi 10.1039/d3ob00555k
_journal_volume 21
_journal_year 2023
_chemical_formula_moiety 'C11 H9 Br F3 N O3'
_chemical_formula_sum 'C11 H9 Br F3 N O3'
_chemical_formula_weight 340.10
_chemical_name_systematic 4d-OCF3
_space_group_crystal_system monoclinic
_space_group_IT_number 5
_space_group_name_Hall 'C 2y'
_space_group_name_H-M_alt 'C 1 2 1'
_atom_sites_solution_hydrogens geom
_atom_sites_solution_primary dual
_audit_creation_date 2022-07-06
_audit_creation_method
;
Olex2 1.5-ac5-020
(compiled 2021.11.16 svn.r5db059d7 for Rigaku Oxford Diffraction, GUI svn.r6430)
;
_audit_update_record
;
2023-02-25 deposited with the CCDC.	2023-04-18 downloaded from the CCDC.
;
_cell_angle_alpha 90
_cell_angle_beta 93.6831(18)
_cell_angle_gamma 90
_cell_formula_units_Z 4
_cell_length_a 12.3801(2)
_cell_length_b 5.46613(14)
_cell_length_c 18.0363(4)
_cell_measurement_reflns_used 4847
_cell_measurement_temperature 100.00(10)
_cell_measurement_theta_max 74.6090
_cell_measurement_theta_min 2.4880
_cell_volume 1218.02(5)
_computing_cell_refinement 'CrysAlisPro 1.171.42.41a (Rigaku OD, 2022)'
_computing_data_collection 'CrysAlisPro 1.171.42.41a (Rigaku OD, 2022)'
_computing_data_reduction 'CrysAlisPro 1.171.42.41a (Rigaku OD, 2022)'
_computing_molecular_graphics 'Olex2 1.5-ac5-020 (Dolomanov et al., 2009)'
_computing_publication_material 'Olex2 1.5-ac5-020 (Dolomanov et al., 2009)'
_computing_structure_refinement 'SHELXL 2018/3 (Sheldrick, 2015)'
_computing_structure_solution 'SHELXT  (Sheldrick, 2015)'
_diffrn_ambient_environment N~2~
_diffrn_ambient_temperature 100.00(10)
_diffrn_detector 'Hybrid Pixel Array Detector'
_diffrn_detector_area_resol_mean 10.0000
_diffrn_detector_type HyPix
_diffrn_measured_fraction_theta_full 1.000
_diffrn_measured_fraction_theta_max 0.993
_diffrn_measurement_details
;
List of Runs (angles in degrees, time in seconds):

  # Type    Start    End  Width  t~exp~   \w     \q     \k     \f   Frames
#--------------------------------------------------------------------------
  1  \w     94.00 119.00   0.50    0.09    --  107.00  61.00-150.00   50
  2  \w     95.00 121.00   0.50    0.09    --  107.00  61.00-180.00   52
  3  \w    129.00 174.00   0.50    0.09    --  107.00  61.00-150.00   90
  4  \w    148.00 175.00   0.50    0.09    --  107.00  45.00 -30.00   54
  5  \w    -60.00 -35.00   0.50    0.05    --  -44.46 -52.00 136.47   50
  6  \w    -94.00 -42.00   0.50    0.05    --  -44.46 -52.00 125.27  104
  7  \w    -96.00 -70.00   0.50    0.05    --  -44.46 -52.00 136.47   52
  8  \w    -62.00 -36.00   0.50    0.05    --  -44.46 -48.00 152.10   52
  9  \w   -115.00 -81.00   0.50    0.05    --  -44.46 -47.00 162.02   68
 10  \w    -63.00 -38.00   0.50    0.05    --  -44.46 -47.00 162.02   50
 11  \w    -58.00 -33.00   0.50    0.05    --  -44.46 -52.00  56.99   50
 12  \w    -76.00 -36.00   0.50    0.05    --  -44.46 -38.00  60.00   80
 13  \w   -115.00 -89.00   0.50    0.05    --  -44.46 -38.00  60.00   52
 14  \w    -68.00 -36.00   0.50    0.05    --  -44.46 -38.00-150.00   64
 15  \w    -79.00 -34.00   0.50    0.05    --  -44.46 -51.00-165.99   90
 16  \w   -108.00 -82.00   0.50    0.05    --  -44.46 -51.00-165.99   52
 17  \w   -115.00 -90.00   0.50    0.09    -- -104.00 -62.00-107.23   50
 18  \w   -116.00 -91.00   0.50    0.09    -- -104.00 -61.00-120.00   50
 19  \w   -115.00 -90.00   0.50    0.09    -- -104.00 -61.00-180.00   50
 20  \w   -115.00 -90.00   0.50    0.09    -- -104.00 -61.00-150.00   50
 21  \w   -174.00-136.00   0.50    0.09    -- -104.00 -61.00-180.00   76
 22  \w   -175.00-139.00   0.50    0.09    -- -104.00 -61.00-150.00   72
 23  \w   -168.00-142.00   0.50    0.09    -- -104.00 -62.00-107.23   52
 24  \w   -171.00-145.00   0.50    0.09    -- -104.00 -59.00-125.54   52
 25  \w   -126.00 -93.00   0.50    0.09    -- -104.00 -59.00-125.54   66
 26  \w   -116.00 -91.00   0.50    0.09    -- -104.00 -59.00-134.31   50
 27  \w   -117.00 -92.00   0.50    0.09    -- -104.00 -58.00-172.85   50
 28  \w   -115.00 -90.00   0.50    0.09    -- -104.00 -61.00 120.00   50
 29  \w   -115.00 -90.00   0.50    0.09    -- -104.00 -61.00 150.00   50
 30  \w   -124.00 -91.00   0.50    0.09    -- -104.00 -58.00 161.27   66
 31  \w   -118.00 -93.00   0.50    0.09    -- -104.00 -58.00 168.14   50
 32  \w   -118.00 -93.00   0.50    0.09    -- -104.00 -57.00 179.39   50
 33  \w   -175.00-149.00   0.50    0.09    -- -104.00 -58.00 161.27   52
 34  \w   -172.00-146.00   0.50    0.09    -- -104.00 -58.00 168.14   52
 35  \w   -168.00-141.00   0.50    0.09    -- -104.00 -49.00 117.13   54
 36  \w   -121.00 -93.00   0.50    0.09    -- -104.00 -49.00 117.13   56
 37  \w   -119.00 -94.00   0.50    0.09    -- -104.00 -46.00-101.41   50
 38  \w   -122.00 -96.00   0.50    0.09    -- -104.00 -46.00-111.79   52
 39  \w   -131.00-105.00   0.50    0.09    -- -104.00 -45.00-150.00   52
 40  \w   -118.00 -93.00   0.50    0.09    -- -104.00 -45.00-180.00   50
 41  \w   -171.00-145.00   0.50    0.09    -- -104.00 -46.00-101.41   52
 42  \w   -121.00 -96.00   0.50    0.09    -- -104.00 -43.00-175.24   50
 43  \w   -118.00 -93.00   0.50    0.09    -- -104.00 -45.00 120.00   50
 44  \w   -122.00 -96.00   0.50    0.09    -- -104.00 -43.00 176.36   52
 45  \w   -123.00 -97.00   0.50    0.09    -- -104.00 -43.00 167.51   52
 46  \w   -126.00 -97.00   0.50    0.09    -- -104.00 -30.00  90.00   58
 47  \w   -128.00-103.00   0.50    0.09    -- -104.00 -15.00-120.00   50
 48  \w   -120.00 -95.00   0.50    0.09    -- -104.00 -30.00-180.00   50
 49  \w    -27.00   2.00   0.50    0.05    --   44.46 -38.00  30.00   58
 50  \w     36.00  99.00   0.50    0.09    --  107.00-125.00 -90.00  126
 51  \w     35.00  83.00   0.50    0.09    --  107.00 -95.00-150.00   96
 52  \w     34.00  59.00   0.50    0.09    --  107.00 -95.00-180.00   50
 53  \w     68.00  93.00   0.50    0.09    --  107.00 -95.00-180.00   50
 54  \w      3.00  74.00   0.50    0.05    --   44.46 -99.00 -60.00  142
 55  \w     57.00  84.00   0.50    0.09    --  107.00 -95.00 150.00   54
 56  \w     35.00  74.00   0.50    0.09    --  107.00 -95.00 120.00   78
;
_diffrn_measurement_device 'four-circle diffractometer'
_diffrn_measurement_device_type 'XtaLAB Synergy R, DW system, HyPix'
_diffrn_measurement_method '\w scans'
_diffrn_orient_matrix_type 'CrysAlisPro convention (1999,Acta A55,543-557)'
_diffrn_orient_matrix_UB_11 -0.1233760000
_diffrn_orient_matrix_UB_12 -0.0350339000
_diffrn_orient_matrix_UB_13 0.0004956000
_diffrn_orient_matrix_UB_21 0.0092721000
_diffrn_orient_matrix_UB_22 -0.0091618000
_diffrn_orient_matrix_UB_23 0.0854904000
_diffrn_orient_matrix_UB_31 -0.0153191000
_diffrn_orient_matrix_UB_32 0.2797031000
_diffrn_orient_matrix_UB_33 0.0029076000
_diffrn_radiation_monochromator mirror
_diffrn_radiation_probe x-ray
_diffrn_radiation_type 'Cu K\a'
_diffrn_radiation_wavelength 1.54184
_diffrn_reflns_av_R_equivalents 0.0343
_diffrn_reflns_av_unetI/netI 0.0381
_diffrn_reflns_Laue_measured_fraction_full 1.000
_diffrn_reflns_Laue_measured_fraction_max 0.993
_diffrn_reflns_limit_h_max 15
_diffrn_reflns_limit_h_min -15
_diffrn_reflns_limit_k_max 6
_diffrn_reflns_limit_k_min -5
_diffrn_reflns_limit_l_max 22
_diffrn_reflns_limit_l_min -22
_diffrn_reflns_number 6540
_diffrn_reflns_point_group_measured_fraction_full 0.926
_diffrn_reflns_point_group_measured_fraction_max 0.910
_diffrn_reflns_theta_full 67.684
_diffrn_reflns_theta_max 72.110
_diffrn_reflns_theta_min 2.455
_diffrn_source 'Rotating-anode X-ray tube'
_diffrn_source_type 'Rigaku (Cu) X-ray Source'
_exptl_absorpt_coefficient_mu 5.049
_exptl_absorpt_correction_T_max 1.00000
_exptl_absorpt_correction_T_min 0.89894
_exptl_absorpt_correction_type multi-scan
_exptl_absorpt_process_details
;
CrysAlisPro 1.171.42.41a (Rigaku Oxford Diffraction, 2022)
Empirical absorption correction using spherical harmonics,
implemented in SCALE3 ABSPACK scaling algorithm.
;
_exptl_crystal_colour 'clear light colourless'
_exptl_crystal_colour_lustre clear
_exptl_crystal_colour_modifier light
_exptl_crystal_colour_primary colourless
_exptl_crystal_density_diffrn 1.855
_exptl_crystal_description needle
_exptl_crystal_F_000 672
_exptl_crystal_recrystallization_method 'Re-crystallisation from solvent: dichloromethane-Hexane'
_exptl_crystal_size_max 0.25
_exptl_crystal_size_mid 0.03
_exptl_crystal_size_min 0.02
_refine_diff_density_max 0.387
_refine_diff_density_min -0.317
_refine_diff_density_rms 0.063
_refine_ls_abs_structure_details
;
 Flack x determined using 814 quotients [(I+)-(I-)]/[(I+)+(I-)]
 (Parsons, Flack and Wagner, Acta Cryst. B69 (2013) 249-259).
;
_refine_ls_abs_structure_Flack -0.037(19)
_refine_ls_extinction_method none
_refine_ls_goodness_of_fit_ref 1.047
_refine_ls_hydrogen_treatment constr
_refine_ls_matrix_type full
_refine_ls_number_parameters 172
_refine_ls_number_reflns 2195
_refine_ls_number_restraints 1
_refine_ls_restrained_S_all 1.047
_refine_ls_R_factor_all 0.0259
_refine_ls_R_factor_gt 0.0250
_refine_ls_shift/su_max 0.001
_refine_ls_shift/su_mean 0.000
_refine_ls_structure_factor_coef Fsqd
_refine_ls_weighting_details 'w=1/[\s^2^(Fo^2^)+(0.0338P)^2^+0.6125P] where P=(Fo^2^+2Fc^2^)/3'
_refine_ls_weighting_scheme calc
_refine_ls_wR_factor_gt 0.0613
_refine_ls_wR_factor_ref 0.0620
_reflns_Friedel_coverage 0.650
_reflns_Friedel_fraction_full 0.833
_reflns_Friedel_fraction_max 0.805
_reflns_number_gt 2137
_reflns_number_total 2195
_reflns_threshold_expression 'I > 2\s(I)'
_cod_data_source_file d3ob00555k2.cif
_cod_data_source_block sample2_auto
_cod_depositor_comments 'Adding full bibliography for 7159303--7159304.cif.'
_cod_original_cell_volume 1218.01(4)
_cod_database_code 7159304
_shelx_shelxl_version_number 2018/3
_chemical_oxdiff_formula C11H9BrF3NO3
_shelx_space_group_comment
;
The symmetry employed for this shelxl refinement is uniquely defined
by the following loop, which should always be used as a source of
symmetry information in preference to the above space-group names.
They are only intended as comments.
;
_olex2_refinement_description
;
1. Fixed Uiso
 At 1.2 times of:
  All C(H) groups, All C(H,H) groups, All N(H) groups
2.a Secondary CH2 refined with riding coordinates:
 C1(H1A,H1B), C3(H3A,H3B)
2.b Aromatic/amide H refined with riding coordinates:
 N1(H1), C5(H5), C6(H6), C8(H8), C9(H9)
;
_olex2_submission_special_instructions 'No special instructions were received'
_oxdiff_exptl_absorpt_empirical_details
;
Empirical correction (ABSPACK) includes:
- Absorption correction using spherical harmonics
- Frame scaling
;
_oxdiff_exptl_absorpt_empirical_full_max 1.455
_oxdiff_exptl_absorpt_empirical_full_min 0.741

loop_
_space_group_symop_operation_xyz
'x, y, z'
'-x, y, -z'
'x+1/2, y+1/2, z'
'-x+1/2, y+1/2, -z'

loop_
_atom_site_label
_atom_site_type_symbol
_atom_site_fract_x
_atom_site_fract_y
_atom_site_fract_z
_atom_site_U_iso_or_equiv
_atom_site_adp_type
_atom_site_occupancy
_atom_site_site_symmetry_order
_atom_site_calc_flag
_atom_site_refinement_flags_posn
_atom_site_refinement_flags_adp
_atom_site_refinement_flags_occupancy
_atom_site_disorder_assembly
_atom_site_disorder_group
Br1 Br 0.65793(2) 0.23425(8) 0.79417(2) 0.02026(13) Uani 1 1 d . . . . .
F1 F 0.0865(2) 0.4831(8) 0.60397(16) 0.0450(9) Uani 1 1 d . . . . .
O1 O 0.45017(18) 0.2710(6) 0.89391(13) 0.0147(6) Uani 1 1 d . . . . .
N1 N 0.3614(2) 0.5714(7) 0.94519(17) 0.0166(7) Uani 1 1 d . . . . .
H1 H 0.314579 0.644799 0.972410 0.020 Uiso 1 1 calc R U . . .
C1 C 0.6001(3) 0.4993(8) 0.8520(2) 0.0166(8) Uani 1 1 d . . . . .
H1A H 0.632135 0.490471 0.903635 0.020 Uiso 1 1 calc R U . . .
H1B H 0.621212 0.657904 0.830723 0.020 Uiso 1 1 calc R U . . .
F2 F 0.11719(19) 0.5910(6) 0.49234(13) 0.0307(6) Uani 1 1 d . . . . .
O2 O 0.2547(2) 0.5003(7) 0.56668(15) 0.0245(7) Uani 1 1 d . . . . .
C2 C 0.4775(3) 0.4878(8) 0.8528(2) 0.0136(7) Uani 1 1 d . . . . .
F3 F 0.1552(3) 0.8330(7) 0.58404(18) 0.0370(8) Uani 1 1 d . . . . .
O3 O 0.3232(2) 0.1690(5) 0.97196(15) 0.0200(7) Uani 1 1 d . . . . .
C3 C 0.4364(3) 0.7022(9) 0.90006(18) 0.0164(9) Uani 1 1 d . . . . .
H3A H 0.496097 0.778670 0.931078 0.020 Uiso 1 1 calc R U . . .
H3B H 0.399033 0.828628 0.868622 0.020 Uiso 1 1 calc R U . . .
C4 C 0.4206(3) 0.4817(8) 0.7757(2) 0.0149(8) Uani 1 1 d . . . . .
C5 C 0.3473(3) 0.2976(7) 0.7547(2) 0.0183(10) Uani 1 1 d . . . . .
H5 H 0.335573 0.167300 0.788050 0.022 Uiso 1 1 calc R U . . .
C6 C 0.2909(3) 0.3016(8) 0.6856(2) 0.0210(10) Uani 1 1 d . . . . .
H6 H 0.241280 0.175061 0.671230 0.025 Uiso 1 1 calc R U . . .
C7 C 0.3088(3) 0.4945(9) 0.6380(2) 0.0195(8) Uani 1 1 d . . . . .
C8 C 0.3826(3) 0.6773(8) 0.6566(2) 0.0199(10) Uani 1 1 d . . . . .
H8 H 0.394927 0.805682 0.622587 0.024 Uiso 1 1 calc R U . . .
C9 C 0.4387(3) 0.6700(7) 0.7259(2) 0.0171(9) Uani 1 1 d . . . . .
H9 H 0.489829 0.794466 0.739457 0.021 Uiso 1 1 calc R U . . .
C10 C 0.1548(4) 0.5997(12) 0.5627(3) 0.0251(11) Uani 1 1 d . . . . .
C11 C 0.3714(3) 0.3292(8) 0.9407(2) 0.0154(8) Uani 1 1 d . . . . .

loop_
_atom_site_aniso_label
_atom_site_aniso_U_11
_atom_site_aniso_U_22
_atom_site_aniso_U_33
_atom_site_aniso_U_23
_atom_site_aniso_U_13
_atom_site_aniso_U_12
Br1 0.01292(16) 0.0230(2) 0.02531(19) -0.0028(2) 0.00505(11) 0.00328(17)
F1 0.0206(11) 0.078(3) 0.0358(14) 0.0220(16) -0.0029(10) -0.0120(13)
O1 0.0143(9) 0.0127(18) 0.0177(10) 0.0018(12) 0.0054(8) 0.0004(11)
N1 0.0164(14) 0.016(2) 0.0182(14) 0.0008(14) 0.0073(12) 0.0032(13)
C1 0.0134(16) 0.017(2) 0.0192(18) -0.0013(16) 0.0004(13) -0.0019(15)
F2 0.0256(11) 0.0445(18) 0.0205(11) -0.0013(12) -0.0087(9) -0.0050(11)
O2 0.0213(13) 0.0351(19) 0.0164(13) -0.0055(13) -0.0037(10) 0.0014(13)
C2 0.0135(15) 0.012(2) 0.0160(17) 0.0034(16) 0.0034(13) -0.0016(14)
F3 0.0379(15) 0.0393(19) 0.0322(15) -0.0081(14) -0.0099(12) 0.0131(13)
O3 0.0174(12) 0.020(2) 0.0230(13) 0.0019(11) 0.0069(10) -0.0016(10)
C3 0.0164(13) 0.018(3) 0.0147(14) 0.0005(18) 0.0039(11) -0.0007(16)
C4 0.0121(14) 0.018(2) 0.0151(17) -0.0005(16) 0.0045(13) 0.0003(14)
C5 0.0143(15) 0.017(3) 0.0236(17) -0.0011(15) 0.0025(13) -0.0008(13)
C6 0.0189(16) 0.018(3) 0.0256(18) -0.0048(16) -0.0002(14) 0.0000(14)
C7 0.0146(15) 0.030(2) 0.0143(16) -0.0042(16) -0.0001(13) 0.0039(16)
C8 0.0140(15) 0.026(3) 0.0198(16) 0.0033(16) 0.0028(13) 0.0003(14)
C9 0.0123(14) 0.018(3) 0.0211(16) -0.0002(15) 0.0022(12) -0.0019(12)
C10 0.0183(19) 0.038(3) 0.019(2) 0.0023(19) -0.0011(15) -0.0024(18)
C11 0.0098(15) 0.021(2) 0.0154(16) -0.0013(15) 0.0024(14) 0.0003(14)

loop_
_atom_type_symbol
_atom_type_description
_atom_type_scat_dispersion_real
_atom_type_scat_dispersion_imag
_atom_type_scat_source
C C 0.0181 0.0091 'International Tables Vol C Tables 4.2.6.8 and 6.1.1.4'
H H 0.0000 0.0000 'International Tables Vol C Tables 4.2.6.8 and 6.1.1.4'
Br Br -0.6763 1.2805 'International Tables Vol C Tables 4.2.6.8 and 6.1.1.4'
F F 0.0727 0.0534 'International Tables Vol C Tables 4.2.6.8 and 6.1.1.4'
N N 0.0311 0.0180 'International Tables Vol C Tables 4.2.6.8 and 6.1.1.4'
O O 0.0492 0.0322 'International Tables Vol C Tables 4.2.6.8 and 6.1.1.4'

loop_
_geom_angle_atom_site_label_1
_geom_angle_atom_site_label_2
_geom_angle_atom_site_label_3
_geom_angle
_geom_angle_site_symmetry_1
_geom_angle_site_symmetry_3
_geom_angle_publ_flag
C11 O1 C2 108.9(3) . . ?
C11 N1 C3 112.8(3) . . ?
C2 C1 Br1 112.1(3) . . ?
C10 O2 C7 115.9(3) . . ?
O1 C2 C1 107.8(3) . . ?
O1 C2 C3 103.9(3) . . ?
O1 C2 C4 109.9(3) . . ?
C1 C2 C3 109.7(3) . . ?
C4 C2 C1 113.4(3) . . ?
C4 C2 C3 111.7(3) . . ?
N1 C3 C2 100.3(4) . . ?
C5 C4 C2 121.5(4) . . ?
C5 C4 C9 119.2(3) . . ?
C9 C4 C2 119.3(3) . . ?
C6 C5 C4 121.0(4) . . ?
C7 C6 C5 118.4(4) . . ?
C6 C7 O2 119.7(4) . . ?
C8 C7 O2 118.1(4) . . ?
C8 C7 C6 122.1(4) . . ?
C7 C8 C9 118.7(4) . . ?
C8 C9 C4 120.6(4) . . ?
F1 C10 F2 108.8(4) . . ?
F1 C10 O2 113.1(5) . . ?
F1 C10 F3 106.8(4) . . ?
F2 C10 O2 107.5(4) . . ?
F2 C10 F3 107.8(5) . . ?
F3 C10 O2 112.6(5) . . ?
N1 C11 O1 109.9(3) . . ?
O3 C11 O1 120.5(4) . . ?
O3 C11 N1 129.5(3) . . ?

loop_
_geom_bond_atom_site_label_1
_geom_bond_atom_site_label_2
_geom_bond_distance
_geom_bond_site_symmetry_2
_geom_bond_publ_flag
Br1 C1 1.948(4) . ?
F1 C10 1.325(6) . ?
O1 C2 1.449(5) . ?
O1 C11 1.368(4) . ?
N1 C3 1.461(5) . ?
N1 C11 1.332(6) . ?
C1 C2 1.520(5) . ?
F2 C10 1.325(5) . ?
O2 C7 1.413(4) . ?
O2 C10 1.349(6) . ?
C2 C3 1.554(6) . ?
C2 C4 1.519(5) . ?
F3 C10 1.332(6) . ?
O3 C11 1.218(5) . ?
C4 C5 1.391(6) . ?
C4 C9 1.394(6) . ?
C5 C6 1.388(5) . ?
C6 C7 1.386(6) . ?
C7 C8 1.381(6) . ?
C8 C9 1.392(5) . ?
